data_7715350
loop_
_publ_author_name
'Qin, Wen-Wen'
'Long, Bing-Fan'
'Zhu, Zhong-Hong'
'Wang, Hai-Ling'
'Liang, Fu-Pei'
'Zou, Hua-Hong'

_publ_section_title
;
 Coordination recognition of differential template units of lanthanide
 chiral chain.
;
_journal_issue 8
_journal_name_full 'Dalton transactions (Cambridge, England : 2003)'
_journal_page_first 3675
_journal_page_last 3684
_journal_paper_doi 10.1039/d3dt04028c
_journal_volume 53
_journal_year 2024
_chemical_absolute_configuration ad
_chemical_formula_moiety 'C26 H25 Cl3 Dy2 N6 O8, Cl, 2(C H4 O), 3[CH3OH]'
_chemical_formula_sum 'C31 H45 Cl4 Dy2 N6 O13'
_chemical_formula_weight 1176.53
_space_group_crystal_system orthorhombic
_space_group_IT_number 19
_space_group_name_Hall 'P 2ac 2ab'
_space_group_name_H-M_alt 'P 21 21 21'
_atom_sites_solution_hydrogens mixed
_atom_sites_solution_primary iterative
_audit_creation_date 2024-01-22
_audit_creation_method
;
Olex2 1.3
(compiled 2020.11.12 svn.r5f609507 for OlexSys, GUI svn.r6408)
;
_audit_update_record
;
2024-01-23 deposited with the CCDC.	2024-01-26 downloaded from the CCDC.
;
_cell_angle_alpha 90
_cell_angle_beta 90
_cell_angle_gamma 90
_cell_formula_units_Z 4
_cell_length_a 13.07500(10)
_cell_length_b 17.6728(2)
_cell_length_c 18.0533(2)
_cell_measurement_reflns_used 17826
_cell_measurement_temperature 100.00(10)
_cell_measurement_theta_max 74.1930
_cell_measurement_theta_min 3.4780
_cell_volume 4171.61(7)
_computing_cell_refinement 'CrysAlisPro 1.171.40.80a (Rigaku OD, 2020)'
_computing_data_collection 'CrysAlisPro 1.171.40.80a (Rigaku OD, 2020)'
_computing_data_reduction 'CrysAlisPro 1.171.40.80a (Rigaku OD, 2020)'
_computing_molecular_graphics 'Olex2 1.3 (Dolomanov et al., 2009)'
_computing_publication_material 'Olex2 1.3 (Dolomanov et al., 2009)'
_computing_structure_refinement 'SHELXL 2018/3 (Sheldrick, 2015)'
_computing_structure_solution 'olex2.solve 1.3 (Bourhis et al., 2015)'
_diffrn_ambient_environment N~2~
_diffrn_ambient_temperature 100.00(10)
_diffrn_detector 'Hybrid Pixel Array Detector'
_diffrn_detector_area_resol_mean 10.0000
_diffrn_detector_type HyPix
_diffrn_measured_fraction_theta_full 1.000
_diffrn_measured_fraction_theta_max 1.000
_diffrn_measurement_details
;
List of Runs (angles in degrees, time in seconds):

  # Type    Start    End  Width  t~exp~   \w     \q     \k     \f   Frames
#--------------------------------------------------------------------------
  1  \w    -74.00  36.00   0.50    1.20    --  -39.95  75.00-179.00  220
  2  \w     63.00 119.00   0.50    1.20    --   39.95 178.00-150.00  112
  3  \w     89.00 176.00   0.50    7.50    --  110.12  75.00-179.00  174
  4  \w    117.00 155.00   0.50    7.50    --  110.12  77.00 -30.00   76
  5  \w    116.00 173.00   0.50    7.50    --  110.12  45.00   0.00  114
  6  \w     82.00 108.00   0.50    7.50    --  110.12  45.00   0.00   52
  7  \w     78.00 104.00   0.50    7.50    --  110.12  77.00 -30.00   52
  8  \w     84.00 177.00   0.50    7.50    --  110.12  45.00 120.00  186
  9  \w     72.00 115.00   0.50    1.20    --   39.95 178.00 150.00   86
 10  \w    -51.00 -15.00   0.50    7.50    --  -94.50  45.00 -30.00   72
 11  \w    -50.00 -19.00   0.50    7.50    --  -94.50  61.00 -90.00   62
 12  \w    -89.00 -19.00   0.50    7.50    --  -94.50  71.00 -57.00  140
 13  \w    -96.00 -19.00   0.50    7.50    --  -94.50  74.00  62.00  154
 14  \w    -50.00 -25.00   0.50    7.50    --  -94.50  45.00 120.00   50
 15  \w   -113.00 -16.00   0.50    1.20    --  -39.95 -74.00 -65.00  194
 16  \w     35.00  89.00   0.50    7.50    --  110.12 -71.00 172.00  108
 17  \w     43.00  71.00   0.50    7.50    --  110.12 -61.00  90.00   56
 18  \w     43.00  69.00   0.50    7.50    --  110.12 -61.00  60.00   52
 19  \w     35.00 112.00   0.50    7.50    --  110.12-125.00  30.00  154
 20  \w     45.00  71.00   0.50    7.50    --  110.12 -61.00 -30.00   52
 21  \w     35.00  96.00   0.50    7.50    --  110.12 -74.00 -65.00  122
 22  \w     36.00  62.00   0.50    7.50    --  110.12 -61.00 -60.00   52
 23  \w     36.00  71.00   0.50    7.50    --  110.12 -61.00-180.00   70
 24  \w     36.00  95.00   0.50    7.50    --  110.12 -77.00 150.00  118
;
_diffrn_measurement_device 'four-circle diffractometer'
_diffrn_measurement_device_type 'XtaLAB Synergy, Dualflex, HyPix'
_diffrn_measurement_method '\w scans'
_diffrn_orient_matrix_type 'CrysAlisPro convention (1999,Acta A55,543-557)'
_diffrn_orient_matrix_UB_11 -0.0507434000
_diffrn_orient_matrix_UB_12 -0.0329955000
_diffrn_orient_matrix_UB_13 0.0699330000
_diffrn_orient_matrix_UB_21 -0.0796937000
_diffrn_orient_matrix_UB_22 0.0642198000
_diffrn_orient_matrix_UB_23 -0.0012689000
_diffrn_orient_matrix_UB_31 -0.0704517000
_diffrn_orient_matrix_UB_32 -0.0488746000
_diffrn_orient_matrix_UB_33 -0.0488209000
_diffrn_radiation_monochromator mirror
_diffrn_radiation_probe x-ray
_diffrn_radiation_type 'Cu K\a'
_diffrn_radiation_wavelength 1.54184
_diffrn_reflns_av_R_equivalents 0.0534
_diffrn_reflns_av_unetI/netI 0.0442
_diffrn_reflns_Laue_measured_fraction_full 1.000
_diffrn_reflns_Laue_measured_fraction_max 1.000
_diffrn_reflns_limit_h_max 14
_diffrn_reflns_limit_h_min -15
_diffrn_reflns_limit_k_max 20
_diffrn_reflns_limit_k_min -21
_diffrn_reflns_limit_l_max 21
_diffrn_reflns_limit_l_min -21
_diffrn_reflns_number 26211
_diffrn_reflns_point_group_measured_fraction_full 1.000
_diffrn_reflns_point_group_measured_fraction_max 1.000
_diffrn_reflns_theta_full 66.584
_diffrn_reflns_theta_max 66.584
_diffrn_reflns_theta_min 3.500
_diffrn_source 'micro-focus sealed X-ray tube'
_diffrn_source_type 'PhotonJet (Cu) X-ray Source'
_exptl_absorpt_coefficient_mu 21.878
_exptl_absorpt_correction_T_max 1.00000
_exptl_absorpt_correction_T_min 0.17095
_exptl_absorpt_correction_type multi-scan
_exptl_absorpt_process_details
;
CrysAlisPro 1.171.40.80a (Rigaku Oxford Diffraction, 2020)
Empirical absorption correction using spherical harmonics,
 implemented in SCALE3 ABSPACK scaling algorithm.
;
_exptl_crystal_colour red
_exptl_crystal_colour_primary red
_exptl_crystal_density_diffrn 1.873
_exptl_crystal_description block
_exptl_crystal_F_000 2308
_exptl_crystal_size_max 0.19
_exptl_crystal_size_mid 0.17
_exptl_crystal_size_min 0.14
_refine_diff_density_max 1.593
_refine_diff_density_min -1.808
_refine_diff_density_rms 0.126
_refine_ls_abs_structure_details
;
 Flack x determined using 2966 quotients [(I+)-(I-)]/[(I+)+(I-)]
 (Parsons, Flack and Wagner, Acta Cryst. B69 (2013) 249-259).
;
_refine_ls_abs_structure_Flack 0.003(3)
_refine_ls_extinction_method none
_refine_ls_goodness_of_fit_ref 1.030
_refine_ls_hydrogen_treatment mixed
_refine_ls_matrix_type full
_refine_ls_number_parameters 432
_refine_ls_number_reflns 7375
_refine_ls_number_restraints 43
_refine_ls_restrained_S_all 1.029
_refine_ls_R_factor_all 0.0406
_refine_ls_R_factor_gt 0.0390
_refine_ls_shift/su_max 0.001
_refine_ls_shift/su_mean 0.000
_refine_ls_structure_factor_coef Fsqd
_refine_ls_weighting_details 'w=1/[\s^2^(Fo^2^)+(0.0657P)^2^+7.5595P] where P=(Fo^2^+2Fc^2^)/3'
_refine_ls_weighting_scheme calc
_refine_ls_wR_factor_gt 0.0992
_refine_ls_wR_factor_ref 0.1004
_reflns_Friedel_coverage 0.794
_reflns_Friedel_fraction_full 1.000
_reflns_Friedel_fraction_max 1.000
_reflns_number_gt 7103
_reflns_number_total 7375
_reflns_threshold_expression 'I > 2\s(I)'
_cod_data_source_file d3dt04028c2.cif
_cod_data_source_block lfp-lbf-120410_sq
_cod_database_code 7715350
_shelx_shelxl_version_number 2018/3
_chemical_oxdiff_formula 'C72 H52 Cl16 Dy8 N60 O28 '
_shelx_space_group_comment
;
The symmetry employed for this shelxl refinement is uniquely defined
by the following loop, which should always be used as a source of
symmetry information in preference to the above space-group names.
They are only intended as comments.
;
_shelx_estimated_absorpt_t_max 0.150
_shelx_estimated_absorpt_t_min 0.103
_reflns_odcompleteness_completeness 100.00
_reflns_odcompleteness_iscentric 1
_reflns_odcompleteness_theta 66.97
_olex2_refinement_description
;
1. Fixed Uiso
 At 1.2 times of:
  All C(H) groups, All N(H) groups
 At 1.5 times of:
  All C(H,H,H) groups, All O(H) groups
2. Restrained distances
 O7-H7
 0.85 with sigma of 0.01
 H9A-H4
 2.15 with sigma of 0.01
 Dy2-H7
 2.872743 with sigma of 0.02
 C26-H7
 1.862333 with sigma of 0.02
3. Rigid bond restraints
 C26, O7
 with sigma for 1-2 distances of 0.01 and sigma for 1-3 distances of 0.02
 O8, C25
 with sigma for 1-2 distances of 0.01 and sigma for 1-3 distances of 0.02
 O6, C21
 with sigma for 1-2 distances of 0.01 and sigma for 1-3 distances of 0.02
4. Uiso/Uaniso restraints and constraints
Uanis(O10) \\sim Ueq, Uanis(O8) \\sim Ueq: with sigma of 0.01 and sigma for
terminal atoms of 0.02
Uanis(C25) \\sim Ueq: with sigma of 0.001 and sigma for terminal atoms of 0.002
Uanis(O8) \\sim Ueq, Uanis(C25) \\sim Ueq: with sigma of 0.01 and sigma for
terminal atoms of 0.02
Uanis(O7) \\sim Ueq, Uanis(C26) \\sim Ueq: with sigma of 0.01 and sigma for
terminal atoms of 0.02
Uanis(C26) \\sim Ueq, Uanis(O7) \\sim Ueq: with sigma of 0.01 and sigma for
terminal atoms of 0.02
Uanis(C21) \\sim Ueq: with sigma of 0.005 and sigma for terminal atoms of 0.01
Uanis(C26) = Uanis(C25)
Uanis(O8) = Uanis(O7)
Uanis(C25) = Uanis(C21)
Uanis(C17) = Uanis(C21) = Uanis(C19)
5.a Ternary CH refined with riding coordinates:
 C12(H12), C13(H13)
5.b Aromatic/amide H refined with riding coordinates:
 N3(H3A), N4(H4A), C2(H2), C8(H8), C4(H4B), C10(H10), C24(H24), C17(H17),
 C3(H3B), C22(H22), C18(H18), C9(H9), C15(H15), C23(H23)
5.c Idealised Me refined as rotating group:
 C26(H26A,H26B,H26C), C28(H28A,H28B,H28C), C27(H27A,H27B,H27C), C25(H25A,H25B,
 H25C)
5.d Idealised tetrahedral OH refined as rotating group:
 O3(H3), O4(H4), O9(H9A), O10(H10A)
;
_platon_squeeze_special_details
;
A solvent mask was calculated and 230 electrons were 
found in a volume of 752\%A^3^ in 1 void per unit cell. 
This is consistent with the presence of 
3[CH3OH] per Asymmetric Unit 
which account for 216 electrons 
per unit cell.
;
_platon_squeeze_void_probe_radius 1.20
_olex2_submission_special_instructions 'No special instructions were received'
_oxdiff_exptl_absorpt_empirical_details
;
Empirical correction (ABSPACK) includes:
- Absorption correction using spherical harmonics
- Frame scaling
;
_oxdiff_exptl_absorpt_empirical_full_max 3.745
_oxdiff_exptl_absorpt_empirical_full_min 0.519

loop_
_space_group_symop_operation_xyz
'x, y, z'
'-x+1/2, -y, z+1/2'
'-x, y+1/2, -z+1/2'
'x+1/2, -y+1/2, -z'

loop_
_atom_site_label
_atom_site_type_symbol
_atom_site_fract_x
_atom_site_fract_y
_atom_site_fract_z
_atom_site_U_iso_or_equiv
_atom_site_adp_type
_atom_site_occupancy
_atom_site_site_symmetry_order
_atom_site_calc_flag
_atom_site_refinement_flags_posn
_atom_site_refinement_flags_adp
_atom_site_refinement_flags_occupancy
_atom_site_disorder_assembly
_atom_site_disorder_group
Dy2 Dy 1.14873(4) 0.63376(3) 0.43773(3) 0.01919(13) Uani 1 1 d D . . . .
Dy1 Dy -0.10215(4) 0.54448(3) 0.38056(3) 0.02328(14) Uani 1 1 d . . . . .
Cl3 Cl 1.09594(15) 0.71243(11) 0.55885(11) 0.0263(4) Uani 1 1 d . . . . .
Cl2 Cl -0.12403(18) 0.58388(12) 0.24219(12) 0.0333(5) Uani 1 1 d . . . . .
Cl1 Cl -0.1072(2) 0.51392(14) 0.52310(13) 0.0376(5) Uani 1 1 d . . . . .
Cl4 Cl 0.6262(2) 0.23290(17) 0.25273(17) 0.0521(7) Uani 1 1 d . . . . .
O5 O 0.7247(4) 0.5873(3) 0.4010(4) 0.0260(13) Uani 1 1 d . . . . .
O1 O -0.0213(4) 0.6577(3) 0.4006(3) 0.0210(11) Uani 1 1 d . . . . .
O2 O 0.3176(4) 0.5822(3) 0.4643(3) 0.0252(13) Uani 1 1 d . . . . .
O7 O 1.2129(6) 0.6316(4) 0.3149(4) 0.0393(11) Uani 1 1 d D U . . .
H7 H 1.255(8) 0.666(5) 0.303(2) 0.059 Uiso 1 1 d D U . . .
O6 O 1.0755(4) 0.5256(3) 0.3840(4) 0.0261(12) Uani 1 1 d . U . . .
N1 N 0.1204(5) 0.7665(4) 0.3945(4) 0.0198(14) Uani 1 1 d . . . . .
O3 O 0.4981(6) 0.5129(4) 0.4937(4) 0.0380(16) Uani 1 1 d . . . . .
H3 H 0.478257 0.481075 0.462236 0.057 Uiso 1 1 calc R U . . .
N3 N 0.3950(6) 0.6947(4) 0.4488(4) 0.0255(14) Uani 1 1 d . . . . .
H3A H 0.450253 0.723089 0.450615 0.031 Uiso 1 1 calc R U . . .
N2 N 0.3000(5) 0.7240(4) 0.4344(4) 0.0218(14) Uani 1 1 d . . . . .
O4 O 0.4723(5) 0.5407(4) 0.3382(4) 0.0377(16) Uani 1 1 d . . . . .
H4 H 0.474449 0.554580 0.293757 0.057 Uiso 1 1 calc DR U . . .
N6 N 0.9468(6) 0.4154(4) 0.3479(4) 0.0223(14) Uani 1 1 d . . . . .
O8 O 1.1351(6) 0.5388(4) 0.5315(4) 0.0393(11) Uani 1 1 d . U . . .
C20 C 1.0478(7) 0.3970(5) 0.3509(5) 0.0238(17) Uani 1 1 d . . . . .
N5 N 0.7564(6) 0.4533(4) 0.3494(4) 0.0268(15) Uani 1 1 d . . . . .
C6 C 0.0235(6) 0.7859(5) 0.3780(4) 0.0206(16) Uani 1 1 d . . . . .
C12 C 0.5038(6) 0.5838(5) 0.4610(5) 0.0276(19) Uani 1 1 d . . . . .
H12 H 0.549995 0.616478 0.491402 0.033 Uiso 1 1 calc R U . . .
N4 N 0.6588(6) 0.4809(4) 0.3511(5) 0.0327(17) Uani 1 1 d . . . . .
H4A H 0.606066 0.454706 0.335029 0.039 Uiso 1 1 calc R U . . .
C19 C 1.0848(9) 0.3237(6) 0.3338(6) 0.0390(10) Uani 1 1 d . . . . .
C7 C 0.1926(7) 0.8200(5) 0.3939(5) 0.0250(17) Uani 1 1 d . . . . .
C2 C -0.1536(7) 0.7471(5) 0.3696(4) 0.0233(16) Uani 1 1 d . . . . .
H2 H -0.205739 0.709837 0.373660 0.028 Uiso 1 1 calc R U . . .
C8 C 0.1731(6) 0.8957(4) 0.3733(5) 0.0218(17) Uani 1 1 d . . . . .
H8 H 0.227167 0.931587 0.371170 0.026 Uiso 1 1 calc R U . . .
C4 C -0.1082(8) 0.8787(5) 0.3442(5) 0.0270(18) Uani 1 1 d . . . . .
H4B H -0.128154 0.928502 0.330718 0.032 Uiso 1 1 calc R U . . .
C10 C 0.2940(6) 0.7934(4) 0.4149(5) 0.0220(17) Uani 1 1 d . . . . .
H10 H 0.352077 0.825678 0.414035 0.026 Uiso 1 1 calc R U . . .
C11 C 0.3981(7) 0.6191(5) 0.4599(4) 0.0234(17) Uani 1 1 d . . . . .
C5 C -0.0043(7) 0.8618(5) 0.3583(4) 0.0216(16) Uani 1 1 d . . . . .
O9 O 0.5039(7) 0.5984(6) 0.2048(5) 0.060(2) Uani 1 1 d . . . . .
H9A H 0.469395 0.638419 0.207655 0.090 Uiso 1 1 calc DR U . . .
C24 C 1.1914(8) 0.3096(5) 0.3372(5) 0.032(2) Uani 1 1 d . . . . .
H24 H 1.217960 0.260754 0.326607 0.038 Uiso 1 1 calc R U . . .
C17 C 0.9087(9) 0.2878(6) 0.3100(6) 0.0390(10) Uani 1 1 d . . . . .
H17 H 0.858735 0.251306 0.296466 0.047 Uiso 1 1 calc R U . . .
O10 O 0.5166(8) 0.3784(6) 0.2948(8) 0.080(4) Uani 1 1 d . U . . .
H10A H 0.557572 0.343088 0.285306 0.121 Uiso 1 1 calc R U . . .
C3 C -0.1790(7) 0.8228(5) 0.3500(5) 0.0276(19) Uani 1 1 d . . . . .
H3B H -0.248637 0.834816 0.340519 0.033 Uiso 1 1 calc R U . . .
C21 C 1.1156(8) 0.4576(6) 0.3706(6) 0.0390(10) Uani 1 1 d . U . . .
C16 C 0.8795(7) 0.3618(5) 0.3283(5) 0.0266(18) Uani 1 1 d . . . . .
C1 C -0.0528(6) 0.7281(4) 0.3827(5) 0.0186(15) Uani 1 1 d . . . . .
C22 C 1.2178(8) 0.4409(6) 0.3724(6) 0.034(2) Uani 1 1 d . . . . .
H22 H 1.264856 0.479713 0.385016 0.041 Uiso 1 1 calc R U . . .
C18 C 1.0106(7) 0.2686(5) 0.3119(5) 0.0281(18) Uani 1 1 d . . . . .
H18 H 1.031699 0.218988 0.298746 0.034 Uiso 1 1 calc R U . . .
C9 C 0.0759(7) 0.9164(5) 0.3565(5) 0.0252(18) Uani 1 1 d . . . . .
H9 H 0.061319 0.967312 0.343411 0.030 Uiso 1 1 calc R U . . .
C15 C 0.7713(7) 0.3856(5) 0.3286(5) 0.0282(19) Uani 1 1 d . . . . .
H15 H 0.717208 0.352849 0.314377 0.034 Uiso 1 1 calc R U . . .
C14 C 0.6493(7) 0.5506(5) 0.3789(5) 0.0289(18) Uani 1 1 d . . . . .
C13 C 0.5422(7) 0.5840(5) 0.3803(5) 0.0290(19) Uani 1 1 d . . . . .
H13 H 0.543979 0.637040 0.361146 0.035 Uiso 1 1 calc R U . . .
C23 C 1.2556(7) 0.3680(6) 0.3562(6) 0.035(2) Uani 1 1 d . . . . .
H23 H 1.327232 0.359120 0.358526 0.042 Uiso 1 1 calc R U . . .
C26 C 1.1876(8) 0.5900(6) 0.2513(6) 0.0390(10) Uani 1 1 d D U . . .
H26A H 1.210960 0.617324 0.207182 0.058 Uiso 1 1 calc R U . . .
H26B H 1.113225 0.583353 0.248915 0.058 Uiso 1 1 calc R U . . .
H26C H 1.220777 0.540367 0.253356 0.058 Uiso 1 1 calc R U . . .
C28 C 0.6069(12) 0.6166(11) 0.1904(8) 0.073(4) Uani 1 1 d . . . . .
H28A H 0.611497 0.645131 0.143941 0.110 Uiso 1 1 calc R U . . .
H28B H 0.646935 0.569896 0.186071 0.110 Uiso 1 1 calc R U . . .
H28C H 0.633995 0.647338 0.231048 0.110 Uiso 1 1 calc R U . . .
C27 C 0.4668(13) 0.4030(11) 0.2265(9) 0.080(5) Uani 1 1 d . . . . .
H27A H 0.450494 0.358767 0.195987 0.121 Uiso 1 1 calc R U . . .
H27B H 0.512907 0.436601 0.199032 0.121 Uiso 1 1 calc R U . . .
H27C H 0.403696 0.430244 0.238569 0.121 Uiso 1 1 calc R U . . .
C25 C 1.1763(8) 0.5131(6) 0.5877(6) 0.0390(10) Uani 1 1 d . U . . .
H25A H 1.131445 0.475155 0.610413 0.058 Uiso 1 1 calc R U . . .
H25B H 1.188516 0.554213 0.623065 0.058 Uiso 1 1 calc R U . . .
H25C H 1.241567 0.489522 0.574368 0.058 Uiso 1 1 calc R U . . .

loop_
_atom_site_aniso_label
_atom_site_aniso_U_11
_atom_site_aniso_U_22
_atom_site_aniso_U_33
_atom_site_aniso_U_23
_atom_site_aniso_U_13
_atom_site_aniso_U_12
Dy2 0.0177(2) 0.0172(2) 0.0227(2) -0.00025(18) 0.00130(19) 0.00116(18)
Dy1 0.0212(2) 0.0170(2) 0.0316(3) -0.00511(19) 0.0007(2) 0.00117(19)
Cl3 0.0260(9) 0.0306(9) 0.0221(9) -0.0019(8) 0.0006(8) 0.0056(8)
Cl2 0.0436(13) 0.0229(10) 0.0334(11) -0.0041(8) -0.0013(9) 0.0014(8)
Cl1 0.0394(12) 0.0399(12) 0.0336(11) 0.0045(9) 0.0049(10) 0.0048(10)
Cl4 0.0491(16) 0.0490(15) 0.0582(16) -0.0194(13) 0.0157(13) 0.0022(12)
O5 0.020(3) 0.020(3) 0.038(4) -0.007(2) 0.000(3) 0.004(2)
O1 0.021(3) 0.016(3) 0.026(3) 0.001(2) -0.003(2) 0.002(2)
O2 0.019(3) 0.023(3) 0.034(3) -0.001(2) -0.007(2) 0.000(2)
O7 0.048(3) 0.032(2) 0.038(2) 0.008(2) 0.009(2) 0.004(2)
O6 0.020(3) 0.018(3) 0.040(3) -0.005(2) 0.000(2) 0.002(2)
N1 0.025(4) 0.017(3) 0.018(3) -0.004(2) 0.001(3) 0.000(3)
O3 0.036(4) 0.031(3) 0.047(4) 0.007(3) 0.001(3) 0.005(3)
N3 0.023(3) 0.024(3) 0.030(4) -0.002(3) 0.002(3) 0.003(3)
N2 0.017(3) 0.026(3) 0.023(3) -0.004(3) 0.001(3) 0.001(3)
O4 0.030(3) 0.045(4) 0.038(4) -0.015(3) -0.011(3) 0.005(3)
N6 0.023(3) 0.022(3) 0.022(3) -0.002(3) 0.004(3) 0.001(3)
O8 0.048(3) 0.032(2) 0.038(2) 0.008(2) 0.009(2) 0.004(2)
C20 0.031(5) 0.020(4) 0.021(4) -0.002(3) -0.003(3) 0.002(3)
N5 0.025(4) 0.024(4) 0.032(4) -0.005(3) -0.002(3) 0.005(3)
C6 0.022(4) 0.023(4) 0.017(4) -0.002(3) 0.002(3) -0.004(3)
C12 0.017(4) 0.031(5) 0.036(5) 0.001(4) -0.009(3) 0.003(3)
N4 0.017(3) 0.030(4) 0.050(5) -0.013(3) -0.002(3) 0.000(3)
C19 0.0409(19) 0.0362(18) 0.0397(18) -0.0007(16) 0.0026(16) 0.0006(16)
C7 0.027(4) 0.025(4) 0.022(4) 0.000(3) 0.003(3) 0.000(3)
C2 0.023(4) 0.026(4) 0.020(4) -0.002(3) -0.003(3) 0.000(3)
C8 0.027(4) 0.012(3) 0.027(4) 0.004(3) 0.005(3) -0.005(3)
C4 0.033(5) 0.023(4) 0.025(4) 0.004(3) 0.000(4) 0.009(4)
C10 0.021(4) 0.015(4) 0.029(4) -0.003(3) 0.006(3) -0.004(3)
C11 0.022(4) 0.028(4) 0.021(4) 0.003(3) 0.001(3) 0.006(4)
C5 0.028(4) 0.018(4) 0.018(4) 0.001(3) 0.000(3) -0.001(3)
O9 0.057(5) 0.077(6) 0.045(5) 0.004(4) -0.005(4) 0.014(5)
C24 0.035(5) 0.027(4) 0.032(5) 0.002(4) 0.003(4) 0.013(4)
C17 0.0409(19) 0.0362(18) 0.0397(18) -0.0007(16) 0.0026(16) 0.0006(16)
O10 0.048(5) 0.063(6) 0.130(10) -0.052(6) -0.019(6) 0.003(5)
C3 0.028(4) 0.020(4) 0.035(5) 0.000(3) 0.000(4) 0.009(3)
C21 0.0409(19) 0.0362(18) 0.0397(18) -0.0007(16) 0.0026(16) 0.0006(16)
C16 0.032(5) 0.022(4) 0.026(4) 0.001(3) 0.004(3) -0.005(4)
C1 0.020(4) 0.016(3) 0.020(4) 0.000(3) 0.002(3) -0.002(3)
C22 0.034(5) 0.032(5) 0.037(5) -0.006(4) 0.001(4) -0.004(4)
C18 0.032(5) 0.021(4) 0.031(5) 0.004(3) 0.006(4) 0.007(4)
C9 0.034(5) 0.022(4) 0.020(4) 0.004(3) 0.006(3) -0.005(3)
C15 0.026(4) 0.025(4) 0.034(5) -0.008(4) 0.000(4) -0.008(3)
C14 0.027(4) 0.025(4) 0.035(4) -0.004(4) -0.009(4) 0.001(4)
C13 0.029(4) 0.027(4) 0.031(5) -0.013(4) -0.006(4) -0.001(4)
C23 0.027(5) 0.038(5) 0.040(5) -0.011(4) -0.004(4) 0.012(4)
C26 0.0409(19) 0.0362(18) 0.0397(18) -0.0007(16) 0.0026(16) 0.0006(16)
C28 0.062(8) 0.110(13) 0.048(7) -0.004(7) 0.002(7) 0.004(9)
C27 0.062(9) 0.103(13) 0.076(11) -0.049(10) -0.007(8) -0.008(9)
C25 0.0409(19) 0.0362(18) 0.0397(18) -0.0007(16) 0.0026(16) 0.0006(16)

loop_
_atom_type_symbol
_atom_type_description
_atom_type_scat_dispersion_real
_atom_type_scat_dispersion_imag
_atom_type_scat_source
C C 0.0181 0.0091 'International Tables Vol C Tables 4.2.6.8 and 6.1.1.4'
Cl Cl 0.3639 0.7018 'International Tables Vol C Tables 4.2.6.8 and 6.1.1.4'
Dy Dy -9.8046 9.8477 'International Tables Vol C Tables 4.2.6.8 and 6.1.1.4'
H H 0.0000 0.0000 'International Tables Vol C Tables 4.2.6.8 and 6.1.1.4'
N N 0.0311 0.0180 'International Tables Vol C Tables 4.2.6.8 and 6.1.1.4'
O O 0.0492 0.0322 'International Tables Vol C Tables 4.2.6.8 and 6.1.1.4'

loop_
_geom_angle_atom_site_label_1
_geom_angle_atom_site_label_2
_geom_angle_atom_site_label_3
_geom_angle
_geom_angle_site_symmetry_1
_geom_angle_site_symmetry_3
_geom_angle_publ_flag
Cl3 Dy2 Dy1 102.45(5) . 1_655 ?
O1 Dy2 Dy1 34.98(13) 1_655 1_655 ?
O1 Dy2 Cl3 84.05(15) 1_655 . ?
O1 Dy2 O2 167.59(19) 1_655 1_655 ?
O1 Dy2 O7 94.0(2) 1_655 . ?
O1 Dy2 N1 66.6(2) 1_655 1_655 ?
O1 Dy2 N2 127.9(2) 1_655 1_655 ?
O1 Dy2 O8 104.9(2) 1_655 . ?
O2 Dy2 Dy1 133.13(14) 1_655 1_655 ?
O2 Dy2 Cl3 105.46(15) 1_655 . ?
O2 Dy2 N1 123.1(2) 1_655 1_655 ?
O2 Dy2 N2 62.2(2) 1_655 1_655 ?
O7 Dy2 Dy1 92.6(2) . 1_655 ?
O7 Dy2 Cl3 149.53(18) . . ?
O7 Dy2 O2 81.8(2) . 1_655 ?
O7 Dy2 N1 77.0(2) . 1_655 ?
O7 Dy2 N2 73.3(3) . 1_655 ?
O7 Dy2 O8 132.6(2) . . ?
O6 Dy2 Dy1 36.30(13) . 1_655 ?
O6 Dy2 Cl3 130.85(16) . . ?
O6 Dy2 O1 69.17(19) . 1_655 ?
O6 Dy2 O2 98.4(2) . 1_655 ?
O6 Dy2 O7 75.2(2) . . ?
O6 Dy2 N1 125.1(2) . 1_655 ?
O6 Dy2 N2 145.0(2) . 1_655 ?
O6 Dy2 O8 72.0(2) . . ?
N1 Dy2 Dy1 100.23(16) 1_655 1_655 ?
N1 Dy2 Cl3 74.32(15) 1_655 . ?
N1 Dy2 N2 61.3(2) 1_655 1_655 ?
N2 Dy2 Dy1 158.43(16) 1_655 1_655 ?
N2 Dy2 Cl3 83.92(16) 1_655 . ?
O8 Dy2 Dy1 80.54(19) . 1_655 ?
O8 Dy2 Cl3 76.55(18) . . ?
O8 Dy2 O2 70.5(2) . 1_655 ?
O8 Dy2 N1 150.3(2) . 1_655 ?
O8 Dy2 N2 121.0(3) . 1_655 ?
Cl2 Dy1 Dy2 104.18(5) . 1_455 ?
Cl2 Dy1 Cl1 171.41(8) . . ?
Cl1 Dy1 Dy2 80.83(6) . 1_455 ?
O5 Dy1 Dy2 129.82(14) 1_455 1_455 ?
O5 Dy1 Cl2 87.69(16) 1_455 . ?
O5 Dy1 Cl1 83.76(16) 1_455 . ?
O5 Dy1 N6 125.1(2) 1_455 1_455 ?
O5 Dy1 N5 63.0(2) 1_455 1_455 ?
O1 Dy1 Dy2 36.18(14) . 1_455 ?
O1 Dy1 Cl2 88.21(15) . . ?
O1 Dy1 Cl1 92.09(15) . . ?
O1 Dy1 O5 97.8(2) . 1_455 ?
O1 Dy1 O6 70.32(19) . 1_455 ?
O1 Dy1 N6 137.1(2) . 1_455 ?
O1 Dy1 N5 159.0(2) . 1_455 ?
O6 Dy1 Dy2 36.30(14) 1_455 1_455 ?
O6 Dy1 Cl2 99.91(17) 1_455 . ?
O6 Dy1 Cl1 88.26(18) 1_455 . ?
O6 Dy1 O5 165.4(2) 1_455 1_455 ?
O6 Dy1 N6 67.3(2) 1_455 1_455 ?
O6 Dy1 N5 130.0(2) 1_455 1_455 ?
N6 Dy1 Dy2 103.19(18) 1_455 1_455 ?
N6 Dy1 Cl2 92.69(17) 1_455 . ?
N6 Dy1 Cl1 92.93(17) 1_455 . ?
N6 Dy1 N5 62.6(2) 1_455 1_455 ?
N5 Dy1 Dy2 164.83(17) 1_455 1_455 ?
N5 Dy1 Cl2 82.90(18) 1_455 . ?
N5 Dy1 Cl1 93.93(19) 1_455 . ?
C14 O5 Dy1 122.0(5) . 1_655 ?
Dy1 O1 Dy2 108.8(2) . 1_455 ?
C1 O1 Dy2 121.4(5) . 1_455 ?
C1 O1 Dy1 128.7(5) . . ?
C11 O2 Dy2 124.1(5) . 1_455 ?
Dy2 O7 H7 118(2) . . ?
C26 O7 Dy2 133.6(6) . . ?
C26 O7 H7 108(2) . . ?
Dy2 O6 Dy1 107.4(2) . 1_655 ?
C21 O6 Dy2 130.5(6) . . ?
C21 O6 Dy1 120.8(6) . 1_655 ?
C6 N1 Dy2 116.7(5) . 1_455 ?
C7 N1 Dy2 124.2(6) . 1_455 ?
C7 N1 C6 118.8(7) . . ?
C12 O3 H3 109.5 . . ?
N2 N3 H3A 122.3 . . ?
C11 N3 H3A 122.3 . . ?
C11 N3 N2 115.4(7) . . ?
N3 N2 Dy2 117.6(5) . 1_455 ?
C10 N2 Dy2 124.1(6) . 1_455 ?
C10 N2 N3 118.1(7) . . ?
C13 O4 H4 109.5 . . ?
C20 N6 Dy1 117.9(6) . 1_655 ?
C16 N6 Dy1 123.4(6) . 1_655 ?
C16 N6 C20 118.7(8) . . ?
C25 O8 Dy2 143.8(7) . . ?
N6 C20 C19 122.7(8) . . ?
N6 C20 C21 115.5(8) . . ?
C19 C20 C21 121.8(9) . . ?
N4 N5 Dy1 116.9(5) . 1_655 ?
C15 N5 Dy1 123.8(6) . 1_655 ?
C15 N5 N4 119.2(8) . . ?
N1 C6 C5 122.2(7) . . ?
N1 C6 C1 117.4(7) . . ?
C1 C6 C5 120.4(7) . . ?
O3 C12 H12 108.7 . . ?
O3 C12 C11 109.2(7) . . ?
O3 C12 C13 114.9(8) . . ?
C11 C12 H12 108.7 . . ?
C11 C12 C13 106.5(7) . . ?
C13 C12 H12 108.7 . . ?
N5 N4 H4A 122.4 . . ?
C14 N4 N5 115.1(8) . . ?
C14 N4 H4A 122.4 . . ?
C20 C19 C24 119.1(10) . . ?
C20 C19 C18 116.8(9) . . ?
C24 C19 C18 124.0(10) . . ?
N1 C7 C8 123.1(8) . . ?
N1 C7 C10 114.4(7) . . ?
C8 C7 C10 122.6(8) . . ?
C3 C2 H2 120.2 . . ?
C1 C2 H2 120.2 . . ?
C1 C2 C3 119.6(8) . . ?
C7 C8 H8 120.6 . . ?
C9 C8 C7 118.9(8) . . ?
C9 C8 H8 120.6 . . ?
C5 C4 H4B 120.4 . . ?
C3 C4 H4B 120.4 . . ?
C3 C4 C5 119.2(8) . . ?
N2 C10 C7 115.9(7) . . ?
N2 C10 H10 122.0 . . ?
C7 C10 H10 122.0 . . ?
O2 C11 N3 120.2(8) . . ?
O2 C11 C12 123.8(8) . . ?
N3 C11 C12 115.8(8) . . ?
C4 C5 C6 119.0(8) . . ?
C4 C5 C9 124.1(8) . . ?
C9 C5 C6 116.9(8) . . ?
C28 O9 H9A 109.5 . . ?
C19 C24 H24 120.7 . . ?
C23 C24 C19 118.7(9) . . ?
C23 C24 H24 120.7 . . ?
C16 C17 H17 120.4 . . ?
C18 C17 H17 120.4 . . ?
C18 C17 C16 119.2(10) . . ?
C27 O10 H10A 109.5 . . ?
C2 C3 H3B 118.5 . . ?
C4 C3 C2 122.9(8) . . ?
C4 C3 H3B 118.5 . . ?
O6 C21 C20 118.4(9) . . ?
O6 C21 C22 125.1(10) . . ?
C22 C21 C20 116.5(9) . . ?
N6 C16 C17 122.8(9) . . ?
N6 C16 C15 115.3(8) . . ?
C17 C16 C15 121.8(8) . . ?
O1 C1 C6 117.4(7) . . ?
O1 C1 C2 123.8(7) . . ?
C2 C1 C6 118.8(7) . . ?
C21 C22 H22 118.8 . . ?
C21 C22 C23 122.4(10) . . ?
C23 C22 H22 118.8 . . ?
C19 C18 H18 120.1 . . ?
C17 C18 C19 119.8(9) . . ?
C17 C18 H18 120.1 . . ?
C8 C9 C5 120.2(8) . . ?
C8 C9 H9 119.9 . . ?
C5 C9 H9 119.9 . . ?
N5 C15 C16 114.7(8) . . ?
N5 C15 H15 122.7 . . ?
C16 C15 H15 122.7 . . ?
O5 C14 N4 121.8(8) . . ?
O5 C14 C13 121.4(7) . . ?
N4 C14 C13 116.7(8) . . ?
O4 C13 C12 107.2(8) . . ?
O4 C13 C14 112.1(7) . . ?
O4 C13 H13 109.7 . . ?
C12 C13 H13 109.7 . . ?
C14 C13 C12 108.4(8) . . ?
C14 C13 H13 109.7 . . ?
C24 C23 C22 121.5(9) . . ?
C24 C23 H23 119.2 . . ?
C22 C23 H23 119.2 . . ?
O7 C26 H26A 109.5 . . ?
O7 C26 H26B 109.5 . . ?
O7 C26 H26C 109.5 . . ?
H26A C26 H26B 109.5 . . ?
H26A C26 H26C 109.5 . . ?
H26B C26 H26C 109.5 . . ?
O9 C28 H28A 109.5 . . ?
O9 C28 H28B 109.5 . . ?
O9 C28 H28C 109.5 . . ?
H28A C28 H28B 109.5 . . ?
H28A C28 H28C 109.5 . . ?
H28B C28 H28C 109.5 . . ?
O10 C27 H27A 109.5 . . ?
O10 C27 H27B 109.5 . . ?
O10 C27 H27C 109.5 . . ?
H27A C27 H27B 109.5 . . ?
H27A C27 H27C 109.5 . . ?
H27B C27 H27C 109.5 . . ?
O8 C25 H25A 109.5 . . ?
O8 C25 H25B 109.5 . . ?
O8 C25 H25C 109.5 . . ?
H25A C25 H25B 109.5 . . ?
H25A C25 H25C 109.5 . . ?
H25B C25 H25C 109.5 . . ?

loop_
_geom_bond_atom_site_label_1
_geom_bond_atom_site_label_2
_geom_bond_distance
_geom_bond_site_symmetry_2
_geom_bond_publ_flag
Dy2 Dy1 3.7835(7) 1_655 ?
Dy2 Cl3 2.682(2) . ?
Dy2 O1 2.360(6) 1_655 ?
Dy2 O2 2.436(6) 1_655 ?
Dy2 O7 2.371(7) . ?
Dy2 O6 2.347(6) . ?
Dy2 N1 2.499(7) 1_655 ?
Dy2 N2 2.542(7) 1_655 ?
Dy2 O8 2.391(7) . ?
Dy1 Cl2 2.609(2) . ?
Dy1 Cl1 2.630(2) . ?
Dy1 O5 2.415(6) 1_455 ?
Dy1 O1 2.292(5) . ?
Dy1 O6 2.347(6) 1_455 ?
Dy1 N6 2.442(7) 1_455 ?
Dy1 N5 2.517(8) 1_455 ?
O5 C14 1.245(11) . ?
O1 C1 1.350(10) . ?
O2 C11 1.240(11) . ?
O7 H7 0.851(13) . ?
O7 C26 1.403(13) . ?
O6 C21 1.333(12) . ?
N1 C6 1.347(11) . ?
N1 C7 1.337(11) . ?
O3 H3 0.8400 . ?
O3 C12 1.387(12) . ?
N3 H3A 0.8800 . ?
N3 N2 1.371(10) . ?
N3 C11 1.352(12) . ?
N2 C10 1.279(11) . ?
O4 H4 0.8400 . ?
O4 C13 1.414(11) . ?
N6 C20 1.361(12) . ?
N6 C16 1.340(12) . ?
O8 C25 1.235(13) . ?
C20 C19 1.417(14) . ?
C20 C21 1.435(14) . ?
N5 N4 1.366(11) . ?
N5 C15 1.268(12) . ?
C6 C5 1.434(12) . ?
C6 C1 1.430(11) . ?
C12 H12 1.0000 . ?
C12 C11 1.516(12) . ?
C12 C13 1.541(13) . ?
N4 H4A 0.8800 . ?
N4 C14 1.335(12) . ?
C19 C24 1.418(15) . ?
C19 C18 1.429(15) . ?
C7 C8 1.413(12) . ?
C7 C10 1.456(13) . ?
C2 H2 0.9500 . ?
C2 C3 1.424(12) . ?
C2 C1 1.381(12) . ?
C8 H8 0.9500 . ?
C8 C9 1.356(13) . ?
C4 H4B 0.9500 . ?
C4 C5 1.413(13) . ?
C4 C3 1.358(14) . ?
C10 H10 0.9500 . ?
C5 C9 1.425(12) . ?
O9 H9A 0.8400 . ?
O9 C28 1.409(19) . ?
C24 H24 0.9500 . ?
C24 C23 1.374(15) . ?
C17 H17 0.9500 . ?
C17 C16 1.403(14) . ?
C17 C18 1.375(15) . ?
O10 H10A 0.8400 . ?
O10 C27 1.46(2) . ?
C3 H3B 0.9500 . ?
C21 C22 1.369(15) . ?
C16 C15 1.475(13) . ?
C22 H22 0.9500 . ?
C22 C23 1.410(14) . ?
C18 H18 0.9500 . ?
C9 H9 0.9500 . ?
C15 H15 0.9500 . ?
C14 C13 1.521(13) . ?
C13 H13 1.0000 . ?
C23 H23 0.9500 . ?
C26 H26A 0.9800 . ?
C26 H26B 0.9800 . ?
C26 H26C 0.9800 . ?
C28 H28A 0.9800 . ?
C28 H28B 0.9800 . ?
C28 H28C 0.9800 . ?
C27 H27A 0.9800 . ?
C27 H27B 0.9800 . ?
C27 H27C 0.9800 . ?
C25 H25A 0.9800 . ?
C25 H25B 0.9800 . ?
C25 H25C 0.9800 . ?

loop_
_geom_torsion_atom_site_label_1
_geom_torsion_atom_site_label_2
_geom_torsion_atom_site_label_3
_geom_torsion_atom_site_label_4
_geom_torsion
_geom_torsion_site_symmetry_1
_geom_torsion_site_symmetry_2
_geom_torsion_site_symmetry_3
_geom_torsion_site_symmetry_4
_geom_torsion_publ_flag
Dy2 O1 C1 C6 7.7(9) 1_455 . . . ?
Dy2 O1 C1 C2 -171.6(6) 1_455 . . . ?
Dy2 O2 C11 N3 8.7(11) 1_455 . . . ?
Dy2 O2 C11 C12 -167.0(6) 1_455 . . . ?
Dy2 O6 C21 C20 167.5(6) . . . . ?
Dy2 O6 C21 C22 -14.0(15) . . . . ?
Dy2 N1 C6 C5 174.9(6) 1_455 . . . ?
Dy2 N1 C6 C1 -3.3(9) 1_455 . . . ?
Dy2 N1 C7 C8 -176.2(6) 1_455 . . . ?
Dy2 N1 C7 C10 5.0(10) 1_455 . . . ?
Dy2 N2 C10 C7 0.2(11) 1_455 . . . ?
Dy1 O5 C14 N4 8.7(13) 1_655 . . . ?
Dy1 O5 C14 C13 -169.5(7) 1_655 . . . ?
Dy1 O1 C1 C6 -159.4(5) . . . . ?
Dy1 O1 C1 C2 21.3(12) . . . . ?
Dy1 O6 C21 C20 2.5(12) 1_655 . . . ?
Dy1 O6 C21 C22 -179.0(8) 1_655 . . . ?
Dy1 N6 C20 C19 179.5(7) 1_655 . . . ?
Dy1 N6 C20 C21 -2.4(10) 1_655 . . . ?
Dy1 N6 C16 C17 -179.7(7) 1_655 . . . ?
Dy1 N6 C16 C15 -0.8(10) 1_655 . . . ?
Dy1 N5 N4 C14 -8.7(11) 1_655 . . . ?
Dy1 N5 C15 C16 3.7(12) 1_655 . . . ?
O5 C14 C13 O4 166.7(9) . . . . ?
O5 C14 C13 C12 -75.1(11) . . . . ?
O6 C21 C22 C23 -178.8(10) . . . . ?
N1 C6 C5 C4 -177.8(7) . . . . ?
N1 C6 C5 C9 0.5(11) . . . . ?
N1 C6 C1 O1 -2.5(11) . . . . ?
N1 C6 C1 C2 176.8(8) . . . . ?
N1 C7 C8 C9 3.1(13) . . . . ?
N1 C7 C10 N2 -3.2(11) . . . . ?
O3 C12 C11 O2 -21.5(12) . . . . ?
O3 C12 C11 N3 162.6(7) . . . . ?
O3 C12 C13 O4 61.0(9) . . . . ?
O3 C12 C13 C14 -60.2(9) . . . . ?
N3 N2 C10 C7 174.7(7) . . . . ?
N2 N3 C11 O2 -7.4(11) . . . . ?
N2 N3 C11 C12 168.7(7) . . . . ?
N6 C20 C19 C24 179.0(9) . . . . ?
N6 C20 C19 C18 0.7(14) . . . . ?
N6 C20 C21 O6 0.0(13) . . . . ?
N6 C20 C21 C22 -178.6(9) . . . . ?
N6 C16 C15 N5 -1.8(12) . . . . ?
C20 N6 C16 C17 -0.7(13) . . . . ?
C20 N6 C16 C15 178.2(8) . . . . ?
C20 C19 C24 C23 -0.8(15) . . . . ?
C20 C19 C18 C17 -1.5(14) . . . . ?
C20 C21 C22 C23 -0.2(16) . . . . ?
N5 N4 C14 O5 0.5(14) . . . . ?
N5 N4 C14 C13 178.8(8) . . . . ?
C6 N1 C7 C8 -3.0(12) . . . . ?
C6 N1 C7 C10 178.2(7) . . . . ?
C6 C5 C9 C8 -0.4(12) . . . . ?
N4 N5 C15 C16 179.5(8) . . . . ?
N4 C14 C13 O4 -11.6(13) . . . . ?
N4 C14 C13 C12 106.6(9) . . . . ?
C19 C20 C21 O6 178.2(9) . . . . ?
C19 C20 C21 C22 -0.4(14) . . . . ?
C19 C24 C23 C22 0.2(16) . . . . ?
C7 N1 C6 C5 1.2(11) . . . . ?
C7 N1 C6 C1 -177.0(7) . . . . ?
C7 C8 C9 C5 -1.2(12) . . . . ?
C8 C7 C10 N2 178.0(8) . . . . ?
C4 C5 C9 C8 177.8(8) . . . . ?
C10 C7 C8 C9 -178.2(8) . . . . ?
C11 N3 N2 Dy2 3.0(9) . . . 1_455 ?
C11 N3 N2 C10 -171.9(7) . . . . ?
C11 C12 C13 O4 -60.0(9) . . . . ?
C11 C12 C13 C14 178.8(7) . . . . ?
C5 C6 C1 O1 179.3(7) . . . . ?
C5 C6 C1 C2 -1.4(12) . . . . ?
C5 C4 C3 C2 -0.3(14) . . . . ?
C24 C19 C18 C17 -179.7(10) . . . . ?
C17 C16 C15 N5 177.1(9) . . . . ?
C3 C2 C1 O1 -179.1(7) . . . . ?
C3 C2 C1 C6 1.6(12) . . . . ?
C3 C4 C5 C6 0.5(12) . . . . ?
C3 C4 C5 C9 -177.7(8) . . . . ?
C21 C20 C19 C24 1.0(15) . . . . ?
C21 C20 C19 C18 -177.4(9) . . . . ?
C21 C22 C23 C24 0.4(17) . . . . ?
C16 N6 C20 C19 0.4(13) . . . . ?
C16 N6 C20 C21 178.6(8) . . . . ?
C16 C17 C18 C19 1.2(15) . . . . ?
C1 C6 C5 C4 0.4(12) . . . . ?
C1 C6 C5 C9 178.7(7) . . . . ?
C1 C2 C3 C4 -0.8(14) . . . . ?
C18 C19 C24 C23 177.4(10) . . . . ?
C18 C17 C16 N6 -0.1(14) . . . . ?
C18 C17 C16 C15 -178.9(9) . . . . ?
C15 N5 N4 C14 175.2(9) . . . . ?
C13 C12 C11 O2 103.1(9) . . . . ?
C13 C12 C11 N3 -72.7(9) . . . . ?

loop_
_platon_squeeze_void_nr
_platon_squeeze_void_average_x
_platon_squeeze_void_average_y
_platon_squeeze_void_average_z
_platon_squeeze_void_volume
_platon_squeeze_void_count_electrons
_platon_squeeze_void_content
1 -0.028 0.250 0.500 376 115 '6 CH3OH'
2 -0.005 0.750 0.000 376 115 '6 CH3OH'
